data_1552474
loop_
_publ_author_name
'Schoemaker, Robin'
'Schwedtmann, Kai'
'Franconetti, Antonio'
'Frontera, Antonio'
'Hennersdorf, Felix'
'Weigand, Jan J.'

_publ_section_title
;
 Controlled scrambling reactions to polyphosphanes via bond metathesis
 reactions
;
_journal_name_full 'Chemical Science'
_journal_paper_doi 10.1039/C9SC04501E
_journal_year 2019
_chemical_formula_moiety 'C26 H50 P3, C F3 O3 S'
_chemical_formula_sum 'C27 H50 F3 O3 P3 S'
_chemical_formula_weight 604.64
_space_group_crystal_system triclinic
_space_group_IT_number 2
_space_group_name_Hall '-P 1'
_space_group_name_H-M_alt 'P -1'
_symmetry_space_group_name_Hall '-P 1'
_symmetry_space_group_name_H-M 'P -1'
_atom_sites_solution_hydrogens geom
_audit_creation_date 2019-04-01
_audit_creation_method
;
Olex2 1.2
(compiled 2015.09.30 svn.r3233 for OlexSys, GUI svn.r5103)
;
_audit_update_record
;
2019-08-30 deposited with the CCDC.    2019-10-17 downloaded from the CCDC.
;
_cell_angle_alpha 114.387(3)
_cell_angle_beta 96.369(2)
_cell_angle_gamma 116.073(3)
_cell_formula_units_Z 2
_cell_length_a 12.4338(4)
_cell_length_b 12.5077(3)
_cell_length_c 13.0479(4)
_cell_measurement_reflns_used 9857
_cell_measurement_temperature 100.01(10)
_cell_measurement_theta_max 76.3810
_cell_measurement_theta_min 3.9730
_cell_volume 1550.40(12)
_computing_cell_refinement 'CrysAlisPro 1.171.38.41 (Rigaku OD, 2015)'
_computing_data_collection 'CrysAlisPro 1.171.38.41 (Rigaku OD, 2015)'
_computing_data_reduction 'CrysAlisPro 1.171.38.41 (Rigaku OD, 2015)'
_computing_molecular_graphics 'Olex2 (Dolomanov et al., 2009)'
_computing_publication_material 'Olex2 (Dolomanov et al., 2009)'
_computing_structure_refinement 'ShelXL (Sheldrick, 2015)'
_computing_structure_solution 'ShelXT (Sheldrick, 2015)'
_diffrn_ambient_environment N~2~
_diffrn_ambient_temperature 100.01(10)
_diffrn_detector 'CCD plate'
_diffrn_detector_area_resol_mean 5.2850
_diffrn_detector_type AtlasS2
_diffrn_measured_fraction_theta_full 1.000
_diffrn_measured_fraction_theta_max 0.986
_diffrn_measurement_details
;
List of Runs (angles in degrees, time in seconds):

  # Type    Start    End  Width  t~exp~   \w     \q     \k     \f   Frames
#--------------------------------------------------------------------------
  1  \w     16.00 105.00   0.50    0.50    --   42.50  57.00  60.00  178
  2  \w     91.00 156.00   0.50    2.00    --  111.00  30.00  90.00  130
  3  \w    118.00 145.00   0.50    2.00    --  111.00  30.00   0.00   54
  4  \w     98.00 177.00   0.50    2.00    --  111.00  30.00 -60.00  158
  5  \w     98.00 147.00   0.50    2.00    --  111.00 125.00 -30.00   98
  6  \w     94.00 172.00   0.50    2.00    --  111.00  61.00 -30.00  156
  7  \w     87.00 113.00   0.50    2.00    --  111.00  30.00   0.00   52
  8  \w     85.00 170.00   0.50    2.00    --  111.00  61.00  30.00  170
  9  \w     91.00 127.00   0.50    2.00    --  111.00  45.00 120.00   72
 10  \w     88.00 128.00   0.50    2.00    --  111.00 -61.00   0.00   80
 11  \w     83.00 118.00   0.50    2.00    --  111.00-125.00  60.00   70
 12  \w     91.00 121.00   0.50    2.00    --  111.00-125.00 120.00   60
 13  \w     70.00  97.00   0.50    0.50    --   42.50-125.00   0.00   54
 14  \w     25.00  56.00   0.50    0.50    --   42.50-125.00   0.00   62
 15  \w     41.00  68.00   0.50    2.00    --  111.00-125.00 120.00   54
 16  \w     46.00  81.00   0.50    2.00    --  111.00 -61.00   0.00   70
 17  \w     85.00 142.00   0.50    2.00    --  111.00 -77.00 -60.00  114
 18  \w     89.00 121.00   0.50    2.00    --  111.00-125.00 -60.00   64
 19  \w     84.00 109.00   0.50    2.00    --  111.00 -94.00 -90.00   50
 20  \w     84.00 139.00   0.50    2.00    --  111.00 -61.00-120.00  110
 21  \w     61.00 109.00   0.50    0.50    --   42.50  38.00-180.00   96
 22  \w     52.00  81.00   0.50    2.00    --  111.00 -61.00-120.00   58
 23  \w     38.00  64.00   0.50    2.00    --  111.00 -94.00 -90.00   52
 24  \w     64.00 121.00   0.50    2.00    --  111.00-125.00-120.00  114
 25  \w     46.00 116.00   0.50    2.00    --  111.00-125.00-180.00  140
 26  \w     39.00 103.00   0.50    2.00    --  111.00-125.00 -90.00  128
 27  \w     40.00  91.00   0.50    2.00    --  111.00-125.00-150.00  102
 28  \w     37.00  65.00   0.50    2.00    --  111.00 -77.00 -60.00   56
 29  \w    -81.00  -7.00   0.50    0.50    --  -38.50 125.00-180.00  148
 30  \w    -32.00  -3.00   0.50    0.50    --  -38.50 125.00-120.00   58
 31  \w    -84.00 -59.00   0.50    0.50    --  -38.50 125.00-120.00   50
 32  \w   -101.00 -16.00   0.50    0.50    --  -38.50 -77.00 120.00  170
;
_diffrn_measurement_device 'four-circle diffractometer'
_diffrn_measurement_device_type 'SuperNova, Dual, Cu at zero, AtlasS2'
_diffrn_measurement_method '\w scans'
_diffrn_orient_matrix_type 'CrysAlisPro convention (1999,Acta A55,543-557)'
_diffrn_orient_matrix_UB_11 -0.0587161000
_diffrn_orient_matrix_UB_12 -0.1507258000
_diffrn_orient_matrix_UB_13 -0.1029883000
_diffrn_orient_matrix_UB_21 -0.1203272000
_diffrn_orient_matrix_UB_22 -0.0038167000
_diffrn_orient_matrix_UB_23 -0.0509783000
_diffrn_orient_matrix_UB_31 0.0623468000
_diffrn_orient_matrix_UB_32 0.0541695000
_diffrn_orient_matrix_UB_33 -0.0778547000
_diffrn_radiation_monochromator mirror
_diffrn_radiation_probe x-ray
_diffrn_radiation_type CuK\a
_diffrn_radiation_wavelength 1.54184
_diffrn_reflns_av_R_equivalents 0.0248
_diffrn_reflns_av_unetI/netI 0.0323
_diffrn_reflns_Laue_measured_fraction_full 1.000
_diffrn_reflns_Laue_measured_fraction_max 0.986
_diffrn_reflns_limit_h_max 15
_diffrn_reflns_limit_h_min -15
_diffrn_reflns_limit_k_max 15
_diffrn_reflns_limit_k_min -14
_diffrn_reflns_limit_l_max 14
_diffrn_reflns_limit_l_min -16
_diffrn_reflns_number 15021
_diffrn_reflns_point_group_measured_fraction_full 1.000
_diffrn_reflns_point_group_measured_fraction_max 0.986
_diffrn_reflns_theta_full 67.684
_diffrn_reflns_theta_max 76.714
_diffrn_reflns_theta_min 3.983
_diffrn_source 'micro-focus sealed X-ray tube'
_diffrn_source_type 'SuperNova (Cu) X-ray Source'
_exptl_absorpt_coefficient_mu 2.770
_exptl_absorpt_correction_T_max 0.899
_exptl_absorpt_correction_T_min 0.794
_exptl_absorpt_correction_type gaussian
_exptl_absorpt_process_details
;
CrysAlisPro 1.171.38.41 (Rigaku Oxford Diffraction, 2015)
Numerical absorption correction based on gaussian integration over
            a multifaceted crystal model
Empirical absorption correction using spherical harmonics,
 implemented in SCALE3 ABSPACK scaling algorithm.
;
_exptl_crystal_colour 'clear yellow'
_exptl_crystal_colour_lustre clear
_exptl_crystal_colour_primary yellow
_exptl_crystal_density_diffrn 1.295
_exptl_crystal_description block
_exptl_crystal_F_000 648
_exptl_crystal_size_max 0.226
_exptl_crystal_size_mid 0.105
_exptl_crystal_size_min 0.092
_refine_diff_density_max 0.435
_refine_diff_density_min -0.395
_refine_diff_density_rms 0.049
_refine_ls_extinction_method none
_refine_ls_goodness_of_fit_ref 1.035
_refine_ls_hydrogen_treatment constr
_refine_ls_matrix_type full
_refine_ls_number_parameters 336
_refine_ls_number_reflns 6454
_refine_ls_number_restraints 0
_refine_ls_restrained_S_all 1.035
_refine_ls_R_factor_all 0.0312
_refine_ls_R_factor_gt 0.0281
_refine_ls_shift/su_max 0.001
_refine_ls_shift/su_mean 0.000
_refine_ls_structure_factor_coef Fsqd
_refine_ls_weighting_details 'w=1/[\s^2^(Fo^2^)+(0.0378P)^2^+0.3201P] where P=(Fo^2^+2Fc^2^)/3'
_refine_ls_weighting_scheme calc
_refine_ls_wR_factor_gt 0.0704
_refine_ls_wR_factor_ref 0.0729
_reflns_Friedel_coverage 0.000
_reflns_number_gt 5907
_reflns_number_total 6454
_reflns_threshold_expression 'I > 2\s(I)'
_cod_data_source_file c9sc04501e2.cif
_cod_data_source_block 20OTf
_cod_original_cell_volume 1550.40(9)
_cod_database_code 1552474
_chemical_oxdiff_formula 'C38 H100 F6 N16 O6 P6 S2 '
_shelx_space_group_comment
;
The symmetry employed for this shelxl refinement is uniquely defined
by the following loop, which should always be used as a source of
symmetry information in preference to the above space-group names.
They are only intended as comments.
;
_reflns_odcompleteness_completeness 100.00
_reflns_odcompleteness_iscentric 1
_reflns_odcompleteness_theta 66.97
_olex2_refinement_description
;
1. Fixed Uiso
 At 1.2 times of:
  All C(H) groups, All C(H,H) groups
 At 1.5 times of:
  All C(H,H,H) groups
2.a Ternary CH refined with riding coordinates:
 C1(H1), C7(H7), C14(H14), C20(H20)
2.b Secondary CH2 refined with riding coordinates:
 C2(H2A,H2B), C3(H3A,H3B), C4(H4A,H4B), C5(H5A,H5B), C6(H6A,H6B), C8(H8A,H8B),
 C9(H9A,H9B), C10(H10A,H10B), C11(H11A,H11B), C12(H12A,H12B), C15(H15A,H15B),
 C16(H16A,H16B), C17(H17A,H17B), C18(H18A,H18B), C19(H19A,H19B), C21(H21A,H21B),
  C22(H22A,H22B), C23(H23A,H23B), C24(H24A,H24B), C25(H25A,H25B)
2.c Idealised Me refined as rotating group:
 C13(H13A,H13B,H13C), C26(H26A,H26B,H26C)
;
_shelx_shelxl_version_number 2014/7
_olex2_submission_special_instructions 'No special instructions were received'
_oxdiff_exptl_absorpt_empirical_details
;
Empirical correction (ABSPACK) includes:
- Absorption correction using spherical harmonics
- Frame scaling
;
_oxdiff_exptl_absorpt_empirical_full_max 1.175
_oxdiff_exptl_absorpt_empirical_full_min 0.831

loop_
_space_group_symop_operation_xyz
'x, y, z'
'-x, -y, -z'

loop_
_atom_site_label
_atom_site_type_symbol
_atom_site_fract_x
_atom_site_fract_y
_atom_site_fract_z
_atom_site_U_iso_or_equiv
_atom_site_adp_type
_atom_site_occupancy
_atom_site_site_symmetry_order
_atom_site_calc_flag
_atom_site_refinement_flags_posn
C1 C 0.24056(11) 0.47848(12) 0.29190(10) 0.0131(2) Uani 1 1 d .
H1 H 0.1489 0.4071 0.2593 0.016 Uiso 1 1 calc R
C2 C 0.31101(12) 0.40170(13) 0.26034(11) 0.0169(2) Uani 1 1 d .
H2A H 0.2970 0.3479 0.2994 0.020 Uiso 1 1 calc R
H2B H 0.4024 0.4687 0.2897 0.020 Uiso 1 1 calc R
C3 C 0.26233(13) 0.30453(13) 0.12347(11) 0.0198(2) Uani 1 1 d .
H3A H 0.3090 0.2582 0.1047 0.024 Uiso 1 1 calc R
H3B H 0.1722 0.2338 0.0951 0.024 Uiso 1 1 calc R
C4 C 0.27981(13) 0.38519(14) 0.05879(11) 0.0214(3) Uani 1 1 d .
H4A H 0.2449 0.3211 -0.0276 0.026 Uiso 1 1 calc R
H4B H 0.3705 0.4501 0.0816 0.026 Uiso 1 1 calc R
C5 C 0.21233(13) 0.46474(14) 0.09082(11) 0.0214(3) Uani 1 1 d .
H5A H 0.1205 0.3990 0.0600 0.026 Uiso 1 1 calc R
H5B H 0.2291 0.5195 0.0526 0.026 Uiso 1 1 calc R
C6 C 0.25834(12) 0.56111(13) 0.22752(11) 0.0176(2) Uani 1 1 d .
H6A H 0.2101 0.6056 0.2452 0.021 Uiso 1 1 calc R
H6B H 0.3482 0.6332 0.2573 0.021 Uiso 1 1 calc R
C7 C 0.24281(11) 0.48274(12) 0.52497(10) 0.0129(2) Uani 1 1 d .
H7 H 0.2349 0.5367 0.6002 0.016 Uiso 1 1 calc R
C8 C 0.34630(11) 0.45607(12) 0.56121(11) 0.0147(2) Uani 1 1 d .
H8A H 0.3526 0.3952 0.4896 0.018 Uiso 1 1 calc R
H8B H 0.4288 0.5432 0.6072 0.018 Uiso 1 1 calc R
C9 C 0.31137(12) 0.38849(13) 0.63726(11) 0.0173(2) Uani 1 1 d .
H9A H 0.3756 0.3695 0.6583 0.021 Uiso 1 1 calc R
H9B H 0.3109 0.4523 0.7114 0.021 Uiso 1 1 calc R
C10 C 0.17966(12) 0.25294(13) 0.56838(12) 0.0199(2) Uani 1 1 d .
H10A H 0.1571 0.2158 0.6203 0.024 Uiso 1 1 calc R
H10B H 0.1833 0.1853 0.4995 0.024 Uiso 1 1 calc R
C11 C 0.07639(12) 0.27561(14) 0.52501(12) 0.0211(2) Uani 1 1 d .
H11A H 0.0650 0.3338 0.5942 0.025 Uiso 1 1 calc R
H11B H -0.0043 0.1867 0.4767 0.025 Uiso 1 1 calc R
C12 C 0.11163(11) 0.34470(12) 0.45001(11) 0.0172(2) Uani 1 1 d .
H12A H 0.0468 0.3623 0.4276 0.021 Uiso 1 1 calc R
H12B H 0.1156 0.2834 0.3768 0.021 Uiso 1 1 calc R
C13 C 0.16899(11) 0.64255(12) 0.46440(11) 0.0156(2) Uani 1 1 d .
H13A H 0.1789 0.6926 0.5473 0.023 Uiso 1 1 calc GR
H13B H 0.0834 0.5620 0.4199 0.023 Uiso 1 1 calc GR
H13C H 0.1843 0.7015 0.4315 0.023 Uiso 1 1 calc GR
C14 C 0.69452(11) 1.01212(12) 0.75961(10) 0.0139(2) Uani 1 1 d .
H14 H 0.7169 1.0859 0.8412 0.017 Uiso 1 1 calc R
C15 C 0.73650(12) 1.08149(13) 0.68571(11) 0.0188(2) Uani 1 1 d .
H15A H 0.7123 1.0107 0.6032 0.023 Uiso 1 1 calc R
H15B H 0.6925 1.1290 0.6849 0.023 Uiso 1 1 calc R
C16 C 0.88170(12) 1.18613(13) 0.73821(12) 0.0212(3) Uani 1 1 d .
H16A H 0.9057 1.2237 0.6868 0.025 Uiso 1 1 calc R
H16B H 0.9044 1.2626 0.8172 0.025 Uiso 1 1 calc R
C17 C 0.95590(12) 1.11901(14) 0.74894(12) 0.0228(3) Uani 1 1 d .
H17A H 1.0470 1.1892 0.7873 0.027 Uiso 1 1 calc R
H17B H 0.9410 1.0497 0.6691 0.027 Uiso 1 1 calc R
C18 C 0.91454(12) 1.05031(14) 0.82284(12) 0.0225(3) Uani 1 1 d .
H18A H 0.9381 1.1213 0.9051 0.027 Uiso 1 1 calc R
H18B H 0.9594 1.0038 0.8243 0.027 Uiso 1 1 calc R
C19 C 0.76940(11) 0.94431(13) 0.77010(12) 0.0184(2) Uani 1 1 d .
H19A H 0.7457 0.9066 0.8214 0.022 Uiso 1 1 calc R
H19B H 0.7469 0.8681 0.6910 0.022 Uiso 1 1 calc R
C20 C 0.43614(11) 0.98066(12) 0.72985(10) 0.0138(2) Uani 1 1 d .
H20 H 0.3520 0.9164 0.7261 0.017 Uiso 1 1 calc R
C21 C 0.40935(12) 1.01848(13) 0.63616(11) 0.0177(2) Uani 1 1 d .
H21A H 0.4894 1.0881 0.6402 0.021 Uiso 1 1 calc R
H21B H 0.3682 0.9367 0.5559 0.021 Uiso 1 1 calc R
C22 C 0.32217(13) 1.07506(14) 0.66102(12) 0.0215(3) Uani 1 1 d .
H22A H 0.3075 1.1013 0.6030 0.026 Uiso 1 1 calc R
H22B H 0.2399 1.0026 0.6509 0.026 Uiso 1 1 calc R
C23 C 0.38110(13) 1.20121(14) 0.78850(12) 0.0209(2) Uani 1 1 d .
H23A H 0.3207 1.2299 0.8032 0.025 Uiso 1 1 calc R
H23B H 0.4578 1.2778 0.7956 0.025 Uiso 1 1 calc R
C24 C 0.41524(13) 1.16781(14) 0.88307(11) 0.0212(3) Uani 1 1 d .
H24A H 0.3371 1.1004 0.8836 0.025 Uiso 1 1 calc R
H24B H 0.4590 1.2517 0.9621 0.025 Uiso 1 1 calc R
C25 C 0.50127(12) 1.10954(13) 0.85772(11) 0.0184(2) Uani 1 1 d .
H25A H 0.5170 1.0844 0.9163 0.022 Uiso 1 1 calc R
H25B H 0.5831 1.1800 0.8651 0.022 Uiso 1 1 calc R
C26 C 0.49311(11) 0.81486(12) 0.79719(10) 0.0155(2) Uani 1 1 d .
H26A H 0.4031 0.7651 0.7832 0.023 Uiso 1 1 calc GR
H26B H 0.5390 0.8886 0.8800 0.023 Uiso 1 1 calc GR
H26C H 0.5228 0.7524 0.7794 0.023 Uiso 1 1 calc GR
P1 P 0.28298(3) 0.58867(3) 0.45408(2) 0.01120(7) Uani 1 1 d .
P2 P 0.47950(3) 0.74868(3) 0.51636(2) 0.01322(7) Uani 1 1 d .
P3 P 0.52047(3) 0.88756(3) 0.70093(2) 0.01155(7) Uani 1 1 d .
C27 C 0.15351(12) 0.63261(13) 0.88307(11) 0.0190(2) Uani 1 1 d .
F1 F 0.14940(8) 0.66425(8) 0.99298(7) 0.02520(17) Uani 1 1 d .
F2 F 0.25108(9) 0.61417(9) 0.87678(8) 0.02916(18) Uani 1 1 d .
F3 F 0.04530(9) 0.51040(8) 0.80424(8) 0.03048(19) Uani 1 1 d .
O1 O 0.06074(9) 0.77528(10) 0.86525(9) 0.02345(19) Uani 1 1 d .
O2 O 0.29328(9) 0.88807(10) 0.94023(8) 0.02240(19) Uani 1 1 d .
O3 O 0.16825(9) 0.70879(11) 0.72864(8) 0.0239(2) Uani 1 1 d .
S1 S 0.17077(3) 0.76782(3) 0.85124(2) 0.01534(7) Uani 1 1 d .

loop_
_atom_site_aniso_label
_atom_site_aniso_U_11
_atom_site_aniso_U_22
_atom_site_aniso_U_33
_atom_site_aniso_U_23
_atom_site_aniso_U_13
_atom_site_aniso_U_12
C1 0.0122(5) 0.0140(5) 0.0118(5) 0.0064(4) 0.0028(4) 0.0065(4)
C2 0.0192(6) 0.0197(6) 0.0143(5) 0.0082(5) 0.0054(4) 0.0130(5)
C3 0.0252(6) 0.0206(6) 0.0148(5) 0.0069(5) 0.0067(5) 0.0153(5)
C4 0.0265(6) 0.0267(6) 0.0154(5) 0.0109(5) 0.0100(5) 0.0169(5)
C5 0.0287(7) 0.0271(6) 0.0150(6) 0.0121(5) 0.0083(5) 0.0186(6)
C6 0.0226(6) 0.0181(5) 0.0153(5) 0.0095(5) 0.0067(5) 0.0124(5)
C7 0.0116(5) 0.0141(5) 0.0133(5) 0.0075(4) 0.0036(4) 0.0068(4)
C8 0.0122(5) 0.0159(5) 0.0167(5) 0.0090(4) 0.0039(4) 0.0078(4)
C9 0.0181(6) 0.0206(6) 0.0174(5) 0.0116(5) 0.0059(5) 0.0119(5)
C10 0.0198(6) 0.0198(6) 0.0241(6) 0.0147(5) 0.0092(5) 0.0102(5)
C11 0.0157(6) 0.0224(6) 0.0258(6) 0.0160(5) 0.0078(5) 0.0074(5)
C12 0.0117(5) 0.0184(5) 0.0188(5) 0.0104(5) 0.0030(4) 0.0059(4)
C13 0.0157(5) 0.0188(5) 0.0158(5) 0.0092(4) 0.0061(4) 0.0116(5)
C14 0.0124(5) 0.0128(5) 0.0130(5) 0.0055(4) 0.0034(4) 0.0055(4)
C15 0.0161(6) 0.0187(5) 0.0194(6) 0.0116(5) 0.0048(5) 0.0065(5)
C16 0.0173(6) 0.0176(6) 0.0207(6) 0.0096(5) 0.0065(5) 0.0038(5)
C17 0.0134(6) 0.0224(6) 0.0218(6) 0.0077(5) 0.0065(5) 0.0051(5)
C18 0.0136(6) 0.0254(6) 0.0254(6) 0.0129(5) 0.0044(5) 0.0091(5)
C19 0.0142(5) 0.0180(5) 0.0234(6) 0.0116(5) 0.0056(5) 0.0084(5)
C20 0.0136(5) 0.0144(5) 0.0131(5) 0.0066(4) 0.0045(4) 0.0078(4)
C21 0.0238(6) 0.0197(6) 0.0147(5) 0.0094(5) 0.0068(5) 0.0149(5)
C22 0.0252(6) 0.0259(6) 0.0197(6) 0.0124(5) 0.0066(5) 0.0179(5)
C23 0.0251(6) 0.0229(6) 0.0236(6) 0.0125(5) 0.0123(5) 0.0181(5)
C24 0.0272(7) 0.0240(6) 0.0167(6) 0.0085(5) 0.0094(5) 0.0183(5)
C25 0.0206(6) 0.0186(6) 0.0141(5) 0.0056(5) 0.0040(5) 0.0122(5)
C26 0.0160(5) 0.0153(5) 0.0151(5) 0.0093(4) 0.0049(4) 0.0072(4)
P1 0.01025(13) 0.01200(13) 0.01099(13) 0.00555(10) 0.00293(10) 0.00626(10)
P2 0.01171(13) 0.01232(13) 0.01155(13) 0.00454(11) 0.00366(10) 0.00508(11)
P3 0.01139(13) 0.01136(13) 0.01072(13) 0.00544(10) 0.00321(10) 0.00565(11)
C27 0.0191(6) 0.0181(6) 0.0147(5) 0.0065(5) 0.0055(5) 0.0081(5)
F1 0.0350(4) 0.0240(4) 0.0167(4) 0.0121(3) 0.0112(3) 0.0140(3)
F2 0.0341(5) 0.0340(4) 0.0314(4) 0.0189(4) 0.0148(4) 0.0246(4)
F3 0.0294(4) 0.0160(4) 0.0243(4) 0.0058(3) 0.0016(3) 0.0022(3)
O1 0.0171(4) 0.0264(5) 0.0255(5) 0.0121(4) 0.0080(4) 0.0117(4)
O2 0.0154(4) 0.0192(4) 0.0212(4) 0.0098(4) -0.0003(4) 0.0031(4)
O3 0.0241(5) 0.0327(5) 0.0148(4) 0.0129(4) 0.0075(4) 0.0144(4)
S1 0.01201(13) 0.01735(14) 0.01265(13) 0.00749(11) 0.00293(10) 0.00551(11)

loop_
_atom_type_symbol
_atom_type_description
_atom_type_scat_dispersion_real
_atom_type_scat_dispersion_imag
_atom_type_scat_source
C C 0.0181 0.0091 'International Tables Vol C Tables 4.2.6.8 and 6.1.1.4'
H H 0.0000 0.0000 'International Tables Vol C Tables 4.2.6.8 and 6.1.1.4'
F F 0.0727 0.0534 'International Tables Vol C Tables 4.2.6.8 and 6.1.1.4'
O O 0.0492 0.0322 'International Tables Vol C Tables 4.2.6.8 and 6.1.1.4'
P P 0.2955 0.4335 'International Tables Vol C Tables 4.2.6.8 and 6.1.1.4'
S S 0.3331 0.5567 'International Tables Vol C Tables 4.2.6.8 and 6.1.1.4'

loop_
_exptl_crystal_face_index_h
_exptl_crystal_face_index_k
_exptl_crystal_face_index_l
_exptl_crystal_face_perp_dist
-2 -3 5 0.0468
3 2 -5 0.0504
3 2 -2 0.0918
-3 0 -2 0.1135
1 -1 4 0.0854
1 -1 0 0.0288
-1 1 0 0.0631
2 -5 3 0.0344
5 -2 -3 0.0410
0 2 -5 0.0639
-1 6 -1 0.0700
-3 1 4 0.0662
2 -4 -1 0.0648
3 -3 2 0.0660
3 -3 -2 0.0404
-2 -3 -2 0.0914

loop_
_geom_angle_atom_site_label_1
_geom_angle_atom_site_label_2
_geom_angle_atom_site_label_3
_geom_angle
C2 C1 H1 106.8
C2 C1 C6 110.37(10)
C2 C1 P1 114.13(8)
C6 C1 H1 106.8
C6 C1 P1 111.52(8)
P1 C1 H1 106.8
C1 C2 H2A 109.6
C1 C2 H2B 109.6
C1 C2 C3 110.29(10)
H2A C2 H2B 108.1
C3 C2 H2A 109.6
C3 C2 H2B 109.6
C2 C3 H3A 109.4
C2 C3 H3B 109.4
H3A C3 H3B 108.0
C4 C3 C2 111.04(10)
C4 C3 H3A 109.4
C4 C3 H3B 109.4
C3 C4 H4A 109.5
C3 C4 H4B 109.5
C3 C4 C5 110.84(10)
H4A C4 H4B 108.1
C5 C4 H4A 109.5
C5 C4 H4B 109.5
C4 C5 H5A 109.3
C4 C5 H5B 109.3
C4 C5 C6 111.46(10)
H5A C5 H5B 108.0
C6 C5 H5A 109.3
C6 C5 H5B 109.3
C1 C6 H6A 109.5
C1 C6 H6B 109.5
C5 C6 C1 110.69(10)
C5 C6 H6A 109.5
C5 C6 H6B 109.5
H6A C6 H6B 108.1
C8 C7 H7 106.0
C8 C7 C12 110.27(9)
C8 C7 P1 114.91(8)
C12 C7 H7 106.0
C12 C7 P1 112.94(8)
P1 C7 H7 106.0
C7 C8 H8A 109.8
C7 C8 H8B 109.8
H8A C8 H8B 108.2
C9 C8 C7 109.56(10)
C9 C8 H8A 109.8
C9 C8 H8B 109.8
C8 C9 H9A 109.5
C8 C9 H9B 109.5
H9A C9 H9B 108.0
C10 C9 C8 110.94(10)
C10 C9 H9A 109.5
C10 C9 H9B 109.5
C9 C10 H10A 109.3
C9 C10 H10B 109.3
C9 C10 C11 111.47(10)
H10A C10 H10B 108.0
C11 C10 H10A 109.3
C11 C10 H10B 109.3
C10 C11 H11A 109.2
C10 C11 H11B 109.2
C10 C11 C12 111.84(10)
H11A C11 H11B 107.9
C12 C11 H11A 109.2
C12 C11 H11B 109.2
C7 C12 H12A 109.9
C7 C12 H12B 109.9
C11 C12 C7 109.14(10)
C11 C12 H12A 109.9
C11 C12 H12B 109.9
H12A C12 H12B 108.3
H13A C13 H13B 109.5
H13A C13 H13C 109.5
H13B C13 H13C 109.5
P1 C13 H13A 109.5
P1 C13 H13B 109.5
P1 C13 H13C 109.5
C15 C14 H14 107.2
C15 C14 C19 110.76(10)
C15 C14 P3 112.78(8)
C19 C14 H14 107.2
C19 C14 P3 111.48(8)
P3 C14 H14 107.2
C14 C15 H15A 109.4
C14 C15 H15B 109.4
H15A C15 H15B 108.0
C16 C15 C14 111.36(10)
C16 C15 H15A 109.4
C16 C15 H15B 109.4
C15 C16 H16A 109.3
C15 C16 H16B 109.3
H16A C16 H16B 108.0
C17 C16 C15 111.64(10)
C17 C16 H16A 109.3
C17 C16 H16B 109.3
C16 C17 H17A 109.4
C16 C17 H17B 109.4
C16 C17 C18 110.95(11)
H17A C17 H17B 108.0
C18 C17 H17A 109.4
C18 C17 H17B 109.4
C17 C18 H18A 109.3
C17 C18 H18B 109.3
C17 C18 C19 111.50(11)
H18A C18 H18B 108.0
C19 C18 H18A 109.3
C19 C18 H18B 109.3
C14 C19 H19A 109.4
C14 C19 H19B 109.4
C18 C19 C14 111.04(10)
C18 C19 H19A 109.4
C18 C19 H19B 109.4
H19A C19 H19B 108.0
C21 C20 H20 105.9
C21 C20 C25 110.31(10)
C21 C20 P3 115.40(8)
C25 C20 H20 105.9
C25 C20 P3 112.65(8)
P3 C20 H20 105.9
C20 C21 H21A 109.8
C20 C21 H21B 109.8
H21A C21 H21B 108.2
C22 C21 C20 109.58(10)
C22 C21 H21A 109.8
C22 C21 H21B 109.8
C21 C22 H22A 109.3
C21 C22 H22B 109.3
H22A C22 H22B 108.0
C23 C22 C21 111.61(11)
C23 C22 H22A 109.3
C23 C22 H22B 109.3
C22 C23 H23A 109.4
C22 C23 H23B 109.4
C22 C23 C24 111.26(10)
H23A C23 H23B 108.0
C24 C23 H23A 109.4
C24 C23 H23B 109.4
C23 C24 H24A 109.3
C23 C24 H24B 109.3
C23 C24 C25 111.67(10)
H24A C24 H24B 107.9
C25 C24 H24A 109.3
C25 C24 H24B 109.3
C20 C25 H25A 109.7
C20 C25 H25B 109.7
C24 C25 C20 109.94(10)
C24 C25 H25A 109.7
C24 C25 H25B 109.7
H25A C25 H25B 108.2
H26A C26 H26B 109.5
H26A C26 H26C 109.5
H26B C26 H26C 109.5
P3 C26 H26A 109.5
P3 C26 H26B 109.5
P3 C26 H26C 109.5
C1 P1 C7 110.30(5)
C1 P1 P2 104.67(4)
C7 P1 P2 116.98(4)
C13 P1 C1 104.42(5)
C13 P1 C7 103.30(5)
C13 P1 P2 116.53(4)
P1 P2 P3 103.860(16)
C14 P3 C20 110.17(5)
C14 P3 P2 103.71(4)
C20 P3 P2 116.65(4)
C26 P3 C14 105.43(5)
C26 P3 C20 103.42(5)
C26 P3 P2 116.98(4)
F1 C27 F2 107.31(11)
F1 C27 F3 107.26(10)
F1 C27 S1 111.76(9)
F2 C27 F3 107.59(11)
F2 C27 S1 111.57(9)
F3 C27 S1 111.12(9)
O1 S1 C27 103.55(6)
O1 S1 O2 115.78(6)
O1 S1 O3 115.17(6)
O2 S1 C27 103.20(6)
O2 S1 O3 114.87(6)
O3 S1 C27 101.49(6)

loop_
_geom_bond_atom_site_label_1
_geom_bond_atom_site_label_2
_geom_bond_distance
C1 H1 0.9800
C1 C2 1.5336(16)
C1 C6 1.5427(15)
C1 P1 1.8332(12)
C2 H2A 0.9700
C2 H2B 0.9700
C2 C3 1.5342(16)
C3 H3A 0.9700
C3 H3B 0.9700
C3 C4 1.5259(17)
C4 H4A 0.9700
C4 H4B 0.9700
C4 C5 1.5286(18)
C5 H5A 0.9700
C5 H5B 0.9700
C5 C6 1.5342(17)
C6 H6A 0.9700
C6 H6B 0.9700
C7 H7 0.9800
C7 C8 1.5372(15)
C7 C12 1.5408(15)
C7 P1 1.8422(11)
C8 H8A 0.9700
C8 H8B 0.9700
C8 C9 1.5340(16)
C9 H9A 0.9700
C9 H9B 0.9700
C9 C10 1.5292(17)
C10 H10A 0.9700
C10 H10B 0.9700
C10 C11 1.5299(18)
C11 H11A 0.9700
C11 H11B 0.9700
C11 C12 1.5352(16)
C12 H12A 0.9700
C12 H12B 0.9700
C13 H13A 0.9600
C13 H13B 0.9600
C13 H13C 0.9600
C13 P1 1.8133(12)
C14 H14 0.9800
C14 C15 1.5361(16)
C14 C19 1.5383(16)
C14 P3 1.8386(12)
C15 H15A 0.9700
C15 H15B 0.9700
C15 C16 1.5329(17)
C16 H16A 0.9700
C16 H16B 0.9700
C16 C17 1.5247(19)
C17 H17A 0.9700
C17 H17B 0.9700
C17 C18 1.5291(18)
C18 H18A 0.9700
C18 H18B 0.9700
C18 C19 1.5349(17)
C19 H19A 0.9700
C19 H19B 0.9700
C20 H20 0.9800
C20 C21 1.5345(15)
C20 C25 1.5394(16)
C20 P3 1.8429(12)
C21 H21A 0.9700
C21 H21B 0.9700
C21 C22 1.5309(17)
C22 H22A 0.9700
C22 H22B 0.9700
C22 C23 1.5295(18)
C23 H23A 0.9700
C23 H23B 0.9700
C23 C24 1.5306(17)
C24 H24A 0.9700
C24 H24B 0.9700
C24 C25 1.5328(17)
C25 H25A 0.9700
C25 H25B 0.9700
C26 H26A 0.9600
C26 H26B 0.9600
C26 H26C 0.9600
C26 P3 1.8127(11)
P1 P2 2.1340(4)
P2 P3 2.1382(4)
C27 F1 1.3346(14)
C27 F2 1.3357(16)
C27 F3 1.3385(15)
C27 S1 1.8328(13)
O1 S1 1.4379(10)
O2 S1 1.4430(9)
O3 S1 1.4486(9)

loop_
_exptl_oxdiff_crystal_face_indexfrac_h
_exptl_oxdiff_crystal_face_indexfrac_k
_exptl_oxdiff_crystal_face_indexfrac_l
_exptl_oxdiff_crystal_face_x
_exptl_oxdiff_crystal_face_y
_exptl_oxdiff_crystal_face_z
-2.0000 -3.0000 5.0000 0.0547 -0.0028 -0.6765
2.5000 2.5000 -5.5000 0.0428 -0.0300 0.7195
3.0000 2.0000 -2.0000 -0.2716 -0.2667 0.4511
-3.0000 0.0000 -2.0000 0.3821 0.4629 -0.0313
1.0000 -1.0000 4.0000 -0.3199 -0.3204 -0.3032
1.0000 -1.0000 0.0000 0.0920 -0.1165 0.0082
-1.0000 1.0000 -0.0000 -0.0920 0.1165 -0.0082
2.0000 -5.0000 3.0000 0.3272 -0.3745 -0.3797
5.0000 -2.0000 -3.0000 0.3168 -0.4411 0.4370
0.0000 2.0000 -5.0000 0.2135 0.2473 0.4976
-1.5000 6.5000 -1.5000 -0.7372 0.2321 0.3754
-3.0000 1.0000 4.0000 -0.3865 0.1533 -0.4443
2.0000 -4.0000 -1.0000 0.5885 -0.1744 -0.0141
3.0000 -3.0000 2.0000 0.0701 -0.4515 -0.1312
3.0000 -3.0000 -2.0000 0.4820 -0.2476 0.1802
-1.5000 -3.5000 -1.5000 0.7701 0.2703 -0.1663
